data_4110550
loop_
_publ_author_name
'Genia Sklute'
'Ilan Marek'

_publ_section_title
;
 New Multicomponent Approach for the Creation of Chiral Quaternary Centers
 in the Carbonyl Allylation Reactions
;
_journal_name_full 'Journal of the American Chemical Society'
_journal_page_first 4642
_journal_page_last 4649
_journal_paper_doi 10.1021/ja060498q
_journal_volume 128
_journal_year 2006
_chemical_formula_moiety 'C25 H34 O2 S'
_chemical_formula_sum 'C25 H34 O2 S'
_chemical_formula_weight 398.58
_chemical_name_systematic
; 
 ? 
;
_space_group_IT_number 4
_symmetry_cell_setting monoclinic
_symmetry_space_group_name_Hall 'P 2yb'
_symmetry_space_group_name_H-M 'P 1 21 1'
_atom_sites_solution_hydrogens geom
_atom_sites_solution_primary direct
_atom_sites_solution_secondary difmap
_audit_creation_method SHELXL-97
_cell_angle_alpha 90.00
_cell_angle_beta 95.8100(12)
_cell_angle_gamma 90.00
_cell_formula_units_Z 4
_cell_length_a 13.2320(4)
_cell_length_b 9.0030(3)
_cell_length_c 19.6340(7)
_cell_measurement_reflns_used 11402
_cell_measurement_temperature 293(2)
_cell_measurement_theta_max 27.485
_cell_measurement_theta_min 1.018
_cell_volume 2326.94(13)
_computing_cell_refinement 'HKL Scalepack (Otwinowski & Minor 1997)'
_computing_data_collection 'Nonius (1997), KappaCCD Collect Program'
_computing_data_reduction
;
HKL Denzo and Scalepack (Otwinowski & Minor 1997)
;
_computing_molecular_graphics
;
Molecular Structure Corporation (1999). 
ORTEP. TEXRAY Structure Analysis Package. 
MSC, 3200 Research Forest Drive, The 
Woodlands,TX 77381, USA.
;
_computing_publication_material 'SHELXL-97 (Sheldrick, 1997)'
_computing_structure_refinement 'SHELXL-97 (Sheldrick, 1997)'
_computing_structure_solution
;
S.Mackay, C.J.Gilmore, C.Edwards, M. Tremayne, N. Stuart, K.Shankland 
"maXus": a computer program for the solution and refinement of crystal 
structures from diffraction data University of Glasgow, Scotland, UK, 
Nonius BV, Delft, The Netherlands and MacScience Co. Ltd.,
Yokohama, Japan (1998)
;
_diffrn_ambient_temperature 293(2)
_diffrn_measured_fraction_theta_full 0.990
_diffrn_measured_fraction_theta_max 0.990
_diffrn_measurement_device_type KappaCCD
_diffrn_measurement_method CCD
_diffrn_radiation_monochromator graphite
_diffrn_radiation_source 'fine-focus sealed tube'
_diffrn_radiation_type MoK\a
_diffrn_radiation_wavelength 0.71073
_diffrn_reflns_av_R_equivalents 0.0000
_diffrn_reflns_av_sigmaI/netI 0.0624
_diffrn_reflns_limit_h_max 15
_diffrn_reflns_limit_h_min -15
_diffrn_reflns_limit_k_max 9
_diffrn_reflns_limit_k_min -10
_diffrn_reflns_limit_l_max 23
_diffrn_reflns_limit_l_min -23
_diffrn_reflns_number 7708
_diffrn_reflns_theta_full 25.05
_diffrn_reflns_theta_max 25.05
_diffrn_reflns_theta_min 1.04
_exptl_absorpt_coefficient_mu 0.156
_exptl_absorpt_correction_T_max 0.9519
_exptl_absorpt_correction_T_min 0.9220
_exptl_absorpt_correction_type none
_exptl_crystal_colour colorless
_exptl_crystal_density_diffrn 1.138
_exptl_crystal_description block
_exptl_crystal_F_000 864
_exptl_crystal_size_max 0.53
_exptl_crystal_size_mid 0.35
_exptl_crystal_size_min 0.32
_refine_diff_density_max 0.306
_refine_diff_density_min -0.234
_refine_diff_density_rms 0.039
_refine_ls_abs_structure_details 'Flack H D (1983), Acta Cryst. A39, 876-881'
_refine_ls_abs_structure_Flack -0.03(9)
_refine_ls_extinction_method none
_refine_ls_goodness_of_fit_ref 1.138
_refine_ls_hydrogen_treatment constr
_refine_ls_matrix_type full
_refine_ls_number_parameters 520
_refine_ls_number_reflns 7708
_refine_ls_number_restraints 1
_refine_ls_restrained_S_all 1.138
_refine_ls_R_factor_all 0.1218
_refine_ls_R_factor_gt 0.0571
_refine_ls_shift/su_max 0.027
_refine_ls_shift/su_mean 0.002
_refine_ls_structure_factor_coef Fsqd
_refine_ls_weighting_details 'calc w=1/[\s^2^(Fo^2^)+(0.0764P)^2^+0.2373P] where P=(Fo^2^+2Fc^2^)/3'
_refine_ls_weighting_scheme calc
_refine_ls_wR_factor_gt 0.1652
_refine_ls_wR_factor_ref 0.1815
_reflns_number_gt 3579
_reflns_number_total 7708
_reflns_threshold_expression >2sigma(I)
_cod_data_source_file ja060498qsi20060122_054844.cif
_cod_data_source_block sotol
_cod_original_sg_symbol_H-M 'P 21'
_cod_database_code 4110550

loop_
_symmetry_equiv_pos_as_xyz
'x, y, z'
'-x, y+1/2, -z'

loop_
_atom_site_label
_atom_site_type_symbol
_atom_site_fract_x
_atom_site_fract_y
_atom_site_fract_z
_atom_site_U_iso_or_equiv
_atom_site_adp_type
_atom_site_occupancy
_atom_site_symmetry_multiplicity
_atom_site_calc_flag
_atom_site_refinement_flags
S1A S 0.37908(10) 0.22139(14) 0.15652(7) 0.0581(4) Uani 1 1 d .
O1A O 0.4629(3) 0.3262(4) 0.1417(2) 0.0746(11) Uani 1 1 d .
O2A O 0.4094(3) -0.0671(5) 0.2420(2) 0.0856(13) Uani 1 1 d .
H2OA H 0.4538 -0.0875 0.2728 0.074(18) Uiso 1 1 calc R
C1A C 0.0976(5) 0.4518(6) 0.0506(4) 0.0740(19) Uani 1 1 d .
C2A C 0.1798(5) 0.4156(7) 0.0136(3) 0.0783(18) Uani 1 1 d .
H2A H 0.1792 0.4429 -0.0321 0.094 Uiso 1 1 calc R
C3A C 0.2575(5) 0.3429(6) 0.0444(4) 0.0714(16) Uani 1 1 d .
H3A H 0.3103 0.3166 0.0190 0.086 Uiso 1 1 calc R
C4A C 0.2644(5) 0.3040(5) 0.1119(3) 0.0637(16) Uani 1 1 d .
C5A C 0.1865(4) 0.3324(6) 0.1492(3) 0.0706(16) Uani 1 1 d .
H5A H 0.1888 0.3009 0.1944 0.085 Uiso 1 1 calc R
C6A C 0.1028(5) 0.4096(8) 0.1189(4) 0.092(2) Uani 1 1 d .
H6A H 0.0498 0.4333 0.1447 0.111 Uiso 1 1 calc R
C7A C 0.0079(5) 0.5454(7) 0.0184(4) 0.099(2) Uani 1 1 d .
H7A1 H 0.0157 0.5629 -0.0290 0.148 Uiso 1 1 calc R
H7A2 H 0.0065 0.6387 0.0420 0.148 Uiso 1 1 calc R
H7A3 H -0.0545 0.4931 0.0222 0.148 Uiso 1 1 calc R
C8A C 0.3911(4) 0.0583(5) 0.1027(3) 0.0520(14) Uani 1 1 d .
C9A C 0.4537(4) 0.0814(7) 0.0533(3) 0.0640(16) Uani 1 1 d .
H9A1 H 0.4732 0.0020 0.0272 0.29(7) Uiso 1 1 calc R
H9A2 H 0.4772 0.1765 0.0453 0.034(11) Uiso 1 1 calc R
C10A C 0.3460(4) -0.0824(5) 0.1232(3) 0.0529(14) Uani 1 1 d .
C11A C 0.3367(4) -0.1952(5) 0.0620(3) 0.0525(14) Uani 1 1 d .
H11A H 0.4033 -0.2063 0.0460 0.063 Uiso 1 1 calc R
H11B H 0.3176 -0.2911 0.0792 0.063 Uiso 1 1 calc R
C12A C 0.2632(4) -0.1558(5) 0.0025(3) 0.0568(14) Uani 1 1 d .
H12A H 0.2671 -0.0497 -0.0052 0.068 Uiso 1 1 calc R
H12B H 0.1952 -0.1775 0.0141 0.068 Uiso 1 1 calc R
C13A C 0.2787(4) -0.2349(6) -0.0636(3) 0.0671(16) Uani 1 1 d .
H13A H 0.3418 -0.2005 -0.0793 0.081 Uiso 1 1 calc R
H13B H 0.2858 -0.3404 -0.0543 0.081 Uiso 1 1 calc R
C14A C 0.1956(6) -0.2131(8) -0.1196(3) 0.107(3) Uani 1 1 d .
H14A H 0.2109 -0.2674 -0.1593 0.160 Uiso 1 1 calc R
H14B H 0.1894 -0.1094 -0.1305 0.160 Uiso 1 1 calc R
H14C H 0.1328 -0.2485 -0.1050 0.160 Uiso 1 1 calc R
C15A C 0.2438(3) -0.0560(6) 0.1475(3) 0.0575(14) Uani 1 1 d .
H15A H 0.2023 -0.0072 0.1106 0.069 Uiso 1 1 calc R
H15B H 0.2532 0.0146 0.1849 0.069 Uiso 1 1 calc R
C16A C 0.1820(4) -0.1837(6) 0.1715(3) 0.0694(17) Uani 1 1 d .
H16A H 0.2212 -0.2342 0.2090 0.083 Uiso 1 1 calc R
H16B H 0.1687 -0.2544 0.1344 0.083 Uiso 1 1 calc R
C17A C 0.0792(6) -0.1318(13) 0.1956(5) 0.149(4) Uani 1 1 d .
H17A H 0.0925 -0.0727 0.2368 0.179 Uiso 1 1 calc R
H17B H 0.0442 -0.0692 0.1605 0.179 Uiso 1 1 calc R
C18A C 0.0113(9) -0.2605(18) 0.2098(8) 0.262(8) Uani 1 1 d .
H18A H -0.0491 -0.2237 0.2273 0.394 Uiso 1 1 calc R
H18B H 0.0467 -0.3252 0.2431 0.394 Uiso 1 1 calc R
H18C H -0.0069 -0.3146 0.1683 0.394 Uiso 1 1 calc R
C19A C 0.4206(4) -0.1600(6) 0.1836(3) 0.0578(14) Uani 1 1 d .
H19A H 0.3916 -0.2572 0.1929 0.047(12) Uiso 1 1 calc R
C20A C 0.5229(4) -0.1840(5) 0.1689(3) 0.0508(13) Uani 1 1 d .
C21A C 0.6007(5) -0.0727(7) 0.1838(3) 0.087(2) Uani 1 1 d .
H21A H 0.5846 0.0189 0.2017 0.105 Uiso 1 1 calc R
C22A C 0.7015(5) -0.1045(9) 0.1708(4) 0.099(3) Uani 1 1 d .
H22A H 0.7527 -0.0346 0.1804 0.119 Uiso 1 1 calc R
C23A C 0.7224(7) -0.2393(12) 0.1441(4) 0.123(4) Uani 1 1 d .
H23A H 0.7886 -0.2592 0.1346 0.147 Uiso 1 1 calc R
C24A C 0.6479(7) -0.3493(10) 0.1302(4) 0.104(2) Uani 1 1 d .
H24A H 0.6637 -0.4409 0.1120 0.124 Uiso 1 1 calc R
C25A C 0.5540(5) -0.3177(6) 0.1440(3) 0.0652(16) Uani 1 1 d .
H25A H 0.5053 -0.3919 0.1362 0.078 Uiso 1 1 calc R
S1B S -0.37925(10) 0.71956(14) 0.34346(7) 0.0591(4) Uani 1 1 d .
O1B O -0.4653(3) 0.8232(4) 0.3558(2) 0.0726(12) Uani 1 1 d .
O2B O -0.4095(3) 0.4290(5) 0.2571(2) 0.0755(12) Uani 1 1 d .
H2OB H -0.4065 0.3748 0.2238 0.09(2) Uiso 1 1 calc R
C1B C -0.0960(4) 0.9510(6) 0.4479(4) 0.0712(19) Uani 1 1 d .
C2B C -0.1738(4) 0.9151(7) 0.4856(3) 0.082(2) Uani 1 1 d .
H2B H -0.1684 0.9407 0.5317 0.098 Uiso 1 1 calc R
C3B C -0.2637(4) 0.8392(7) 0.4566(3) 0.0796(19) Uani 1 1 d .
H3B H -0.3169 0.8180 0.4826 0.096 Uiso 1 1 calc R
C4B C -0.2677(4) 0.7991(5) 0.3884(3) 0.0521(14) Uani 1 1 d .
C5B C -0.1905(5) 0.8381(7) 0.3508(4) 0.0805(18) Uani 1 1 d .
H5B H -0.1960 0.8172 0.3042 0.097 Uiso 1 1 calc R
C6B C -0.1035(4) 0.9088(7) 0.3811(4) 0.0762(18) Uani 1 1 d .
H6B H -0.0497 0.9273 0.3552 0.091 Uiso 1 1 calc R
C7B C -0.0048(5) 1.0310(8) 0.4816(4) 0.107(3) Uani 1 1 d .
H7B1 H -0.0145 1.0509 0.5286 0.160 Uiso 1 1 calc R
H7B2 H 0.0039 1.1231 0.4582 0.160 Uiso 1 1 calc R
H7B3 H 0.0545 0.9704 0.4797 0.160 Uiso 1 1 calc R
C8B C -0.3968(3) 0.5584(5) 0.3971(3) 0.0484(13) Uani 1 1 d .
C9B C -0.4557(4) 0.5738(7) 0.4456(3) 0.0699(17) Uani 1 1 d .
H9B1 H -0.4718 0.4919 0.4712 0.041(12) Uiso 1 1 calc R
H9B2 H -0.4819 0.6668 0.4546 0.17(4) Uiso 1 1 calc R
C10B C -0.3469(3) 0.4077(5) 0.3761(2) 0.0482(13) Uani 1 1 d .
C11B C -0.3398(4) 0.3008(5) 0.4361(3) 0.0562(14) Uani 1 1 d .
H11C H -0.3235 0.2030 0.4196 0.067 Uiso 1 1 calc R
H11D H -0.4062 0.2943 0.4528 0.067 Uiso 1 1 calc R
C12B C -0.2604(3) 0.3408(6) 0.4977(3) 0.0586(14) Uani 1 1 d .
H12C H -0.1927 0.3158 0.4865 0.070 Uiso 1 1 calc R
H12D H -0.2624 0.4468 0.5064 0.070 Uiso 1 1 calc R
C13B C -0.2827(5) 0.2577(7) 0.5607(3) 0.0791(19) Uani 1 1 d .
H13C H -0.2887 0.1525 0.5504 0.095 Uiso 1 1 calc R
H13D H -0.3469 0.2914 0.5750 0.095 Uiso 1 1 calc R
C14B C -0.1956(4) 0.2829(7) 0.6205(3) 0.087(2) Uani 1 1 d .
H14D H -0.2112 0.2292 0.6603 0.131 Uiso 1 1 calc R
H14E H -0.1902 0.3869 0.6310 0.131 Uiso 1 1 calc R
H14F H -0.1323 0.2479 0.6066 0.131 Uiso 1 1 calc R
C15B C -0.2381(4) 0.4424(5) 0.3526(3) 0.0542(14) Uani 1 1 d .
H15C H -0.2461 0.5131 0.3152 0.065 Uiso 1 1 calc R
H15D H -0.1972 0.4896 0.3904 0.065 Uiso 1 1 calc R
C16B C -0.1806(4) 0.3081(6) 0.3298(3) 0.0682(16) Uani 1 1 d .
H16C H -0.2215 0.2594 0.2925 0.082 Uiso 1 1 calc R
H16D H -0.1705 0.2383 0.3674 0.082 Uiso 1 1 calc R
C17B C -0.0759(5) 0.3485(10) 0.3058(5) 0.118(3) Uani 1 1 d .
H17C H -0.0888 0.4224 0.2701 0.142 Uiso 1 1 calc R
H17D H -0.0379 0.3982 0.3441 0.142 Uiso 1 1 calc R
C18B C -0.0163(7) 0.2536(15) 0.2837(5) 0.066(5) Uani 0.452(16) 1 d P
H18D H 0.0443 0.3025 0.2724 0.099 Uiso 0.452(16) 1 calc PR
H18E H -0.0493 0.2064 0.2436 0.099 Uiso 0.452(16) 1 calc PR
H18F H 0.0011 0.1802 0.3184 0.099 Uiso 0.452(16) 1 calc PR
C18C C -0.0195(19) 0.438(3) 0.3178(14) 0.201(11) Uiso 0.548(16) 1 d P
C19B C -0.4132(3) 0.3427(6) 0.3156(3) 0.0536(13) Uani 1 1 d .
H19B H -0.3855 0.2449 0.3060 0.12(2) Uiso 1 1 calc R
C20B C -0.5273(4) 0.3194(6) 0.3295(3) 0.0562(14) Uani 1 1 d .
C21B C -0.5974(4) 0.4252(7) 0.3161(3) 0.0738(18) Uani 1 1 d .
H21B H -0.5786 0.5158 0.2984 0.089 Uiso 1 1 calc R
C22B C -0.6963(5) 0.4024(10) 0.3278(5) 0.111(3) Uani 1 1 d .
H22B H -0.7442 0.4768 0.3176 0.133 Uiso 1 1 calc R
C23B C -0.7257(5) 0.2670(12) 0.3552(4) 0.107(3) Uani 1 1 d .
H23B H -0.7927 0.2517 0.3639 0.128 Uiso 1 1 calc R
C24B C -0.6581(6) 0.1632(9) 0.3684(3) 0.096(2) Uani 1 1 d .
H24B H -0.6783 0.0729 0.3856 0.116 Uiso 1 1 calc R
C25B C -0.5541(4) 0.1832(7) 0.3574(3) 0.0688(17) Uani 1 1 d .
H25B H -0.5061 0.1092 0.3682 0.083 Uiso 1 1 calc R

loop_
_atom_site_aniso_label
_atom_site_aniso_U_11
_atom_site_aniso_U_22
_atom_site_aniso_U_33
_atom_site_aniso_U_23
_atom_site_aniso_U_13
_atom_site_aniso_U_12
S1A 0.0673(8) 0.0530(7) 0.0511(10) -0.0050(7) -0.0089(7) -0.0066(6)
O1A 0.087(3) 0.063(2) 0.070(3) -0.009(2) -0.009(2) -0.021(2)
O2A 0.111(3) 0.101(3) 0.041(3) -0.013(2) -0.011(3) 0.038(3)
C1A 0.071(4) 0.061(4) 0.085(6) 0.011(4) -0.015(4) -0.002(3)
C2A 0.090(5) 0.078(4) 0.064(5) 0.011(3) -0.001(4) -0.008(4)
C3A 0.070(4) 0.069(4) 0.075(5) 0.005(3) 0.003(3) 0.009(3)
C4A 0.090(4) 0.054(3) 0.045(4) -0.005(3) -0.006(3) 0.002(3)
C5A 0.069(4) 0.080(4) 0.062(4) 0.001(3) 0.008(3) 0.016(3)
C6A 0.094(5) 0.092(5) 0.092(6) -0.007(4) 0.014(5) 0.009(4)
C7A 0.072(4) 0.102(5) 0.118(7) -0.014(4) -0.015(4) 0.008(4)
C8A 0.056(3) 0.055(3) 0.042(4) -0.004(3) -0.008(3) 0.010(2)
C9A 0.060(4) 0.067(4) 0.064(5) 0.003(3) 0.001(3) -0.013(3)
C10A 0.068(3) 0.046(3) 0.045(4) 0.000(3) 0.007(3) 0.006(2)
C11A 0.054(3) 0.055(3) 0.046(3) -0.004(2) -0.005(3) -0.011(2)
C12A 0.059(3) 0.055(3) 0.055(4) 0.000(3) 0.001(3) -0.006(2)
C13A 0.080(4) 0.066(3) 0.054(4) -0.003(3) 0.004(3) 0.021(3)
C14A 0.150(6) 0.111(5) 0.050(4) -0.020(4) -0.030(4) 0.005(5)
C15A 0.050(3) 0.067(3) 0.054(4) -0.003(3) 0.002(3) 0.003(3)
C16A 0.070(4) 0.070(4) 0.071(4) 0.005(3) 0.020(3) -0.013(3)
C17A 0.096(6) 0.219(11) 0.138(8) 0.044(8) 0.037(5) -0.055(6)
C18A 0.200(12) 0.256(16) 0.35(2) -0.067(16) 0.110(14) -0.117(12)
C19A 0.082(4) 0.052(3) 0.037(3) -0.005(3) -0.003(3) 0.014(3)
C20A 0.053(3) 0.052(3) 0.045(3) 0.007(3) -0.003(3) -0.004(2)
C21A 0.103(5) 0.070(4) 0.083(5) 0.021(3) -0.022(4) -0.017(4)
C22A 0.060(4) 0.128(6) 0.104(6) 0.057(5) -0.019(4) -0.014(4)
C23A 0.134(8) 0.159(9) 0.084(6) 0.046(6) 0.048(5) 0.084(7)
C24A 0.123(7) 0.107(6) 0.081(6) 0.004(5) 0.009(5) 0.019(5)
C25A 0.078(4) 0.065(4) 0.053(4) 0.001(3) 0.005(3) 0.019(3)
S1B 0.0677(9) 0.0560(8) 0.0504(10) 0.0011(7) -0.0096(7) 0.0068(7)
O1B 0.063(2) 0.072(2) 0.078(3) -0.007(2) -0.017(2) 0.0260(19)
O2B 0.086(3) 0.094(3) 0.044(3) 0.011(2) -0.007(2) -0.044(2)
C1B 0.055(4) 0.060(4) 0.096(6) 0.006(4) -0.001(4) 0.005(3)
C2B 0.073(4) 0.099(5) 0.071(5) -0.022(4) -0.009(4) -0.018(3)
C3B 0.069(4) 0.112(5) 0.058(4) -0.019(4) 0.002(3) -0.019(4)
C4B 0.047(3) 0.043(3) 0.065(4) 0.001(3) 0.000(3) 0.006(2)
C5B 0.098(5) 0.075(4) 0.069(5) -0.004(4) 0.007(4) -0.004(4)
C6B 0.062(4) 0.082(4) 0.086(6) -0.005(4) 0.015(4) -0.012(3)
C7B 0.070(4) 0.107(5) 0.138(8) -0.049(5) -0.014(4) -0.014(4)
C8B 0.041(3) 0.054(3) 0.048(4) -0.009(3) -0.005(3) 0.008(2)
C9B 0.078(4) 0.064(4) 0.068(5) -0.010(3) 0.010(4) -0.003(3)
C10B 0.047(3) 0.054(3) 0.040(3) -0.001(2) -0.008(2) 0.006(2)
C11B 0.067(3) 0.052(3) 0.049(4) -0.002(3) 0.005(3) -0.010(2)
C12B 0.052(3) 0.073(3) 0.049(4) 0.010(3) -0.007(3) 0.002(3)
C13B 0.088(4) 0.092(4) 0.052(4) 0.007(4) -0.019(3) 0.008(3)
C14B 0.069(4) 0.112(5) 0.075(5) 0.011(4) -0.017(3) -0.011(3)
C15B 0.062(3) 0.055(3) 0.046(4) -0.001(3) 0.003(3) 0.004(2)
C16B 0.057(3) 0.082(4) 0.067(4) -0.004(3) 0.011(3) 0.012(3)
C17B 0.079(5) 0.100(5) 0.179(9) -0.024(6) 0.034(5) -0.013(4)
C18B 0.040(6) 0.119(12) 0.041(6) -0.015(6) 0.012(5) 0.013(6)
C19B 0.051(3) 0.059(3) 0.050(4) -0.004(3) 0.002(3) -0.001(3)
C20B 0.068(4) 0.053(3) 0.045(4) -0.007(3) -0.005(3) -0.011(3)
C21B 0.051(3) 0.074(4) 0.091(5) -0.013(3) -0.023(3) -0.010(3)
C22B 0.077(5) 0.123(6) 0.126(8) -0.061(6) -0.021(5) 0.025(5)
C23B 0.048(4) 0.167(9) 0.103(7) -0.044(6) -0.003(4) 0.010(5)
C24B 0.091(5) 0.125(6) 0.075(5) -0.002(4) 0.016(4) -0.063(5)
C25B 0.071(4) 0.079(4) 0.054(4) -0.004(3) -0.003(3) -0.022(3)

loop_
_atom_type_symbol
_atom_type_description
_atom_type_scat_dispersion_real
_atom_type_scat_dispersion_imag
_atom_type_scat_source
S S 0.1246 0.1234 'International Tables Vol C Tables 4.2.6.8 and 6.1.1.4'
C C 0.0033 0.0016 'International Tables Vol C Tables 4.2.6.8 and 6.1.1.4'
H H 0.0000 0.0000 'International Tables Vol C Tables 4.2.6.8 and 6.1.1.4'
O O 0.0106 0.0060 'International Tables Vol C Tables 4.2.6.8 and 6.1.1.4'

loop_
_geom_angle_atom_site_label_1
_geom_angle_atom_site_label_2
_geom_angle_atom_site_label_3
_geom_angle
O1A S1A C8A 106.4(3)
O1A S1A C4A 104.1(2)
C8A S1A C4A 99.6(2)
C19A O2A H2OA 109.5
C6A C1A C2A 118.0(6)
C6A C1A C7A 120.5(7)
C2A C1A C7A 121.4(7)
C3A C2A C1A 119.2(6)
C3A C2A H2A 120.4
C1A C2A H2A 120.4
C2A C3A C4A 123.2(6)
C2A C3A H3A 118.4
C4A C3A H3A 118.4
C5A C4A C3A 119.9(6)
C5A C4A S1A 117.3(5)
C3A C4A S1A 122.7(5)
C4A C5A C6A 118.9(6)
C4A C5A H5A 120.6
C6A C5A H5A 120.6
C1A C6A C5A 120.6(7)
C1A C6A H6A 119.7
C5A C6A H6A 119.7
C1A C7A H7A1 109.5
C1A C7A H7A2 109.5
H7A1 C7A H7A2 109.5
C1A C7A H7A3 109.5
H7A1 C7A H7A3 109.5
H7A2 C7A H7A3 109.5
C9A C8A C10A 128.4(5)
C9A C8A S1A 112.8(4)
C10A C8A S1A 118.2(4)
C8A C9A H9A1 120.0
C8A C9A H9A2 120.0
H9A1 C9A H9A2 120.0
C8A C10A C15A 110.8(4)
C8A C10A C11A 110.5(4)
C15A C10A C11A 110.1(4)
C8A C10A C19A 109.6(4)
C15A C10A C19A 109.7(4)
C11A C10A C19A 106.0(4)
C12A C11A C10A 116.2(4)
C12A C11A H11A 108.2
C10A C11A H11A 108.2
C12A C11A H11B 108.2
C10A C11A H11B 108.2
H11A C11A H11B 107.4
C11A C12A C13A 115.3(4)
C11A C12A H12A 108.4
C13A C12A H12A 108.4
C11A C12A H12B 108.4
C13A C12A H12B 108.4
H12A C12A H12B 107.5
C14A C13A C12A 114.7(5)
C14A C13A H13A 108.6
C12A C13A H13A 108.6
C14A C13A H13B 108.6
C12A C13A H13B 108.6
H13A C13A H13B 107.6
C13A C14A H14A 109.5
C13A C14A H14B 109.5
H14A C14A H14B 109.5
C13A C14A H14C 109.5
H14A C14A H14C 109.5
H14B C14A H14C 109.5
C10A C15A C16A 120.8(4)
C10A C15A H15A 107.1
C16A C15A H15A 107.1
C10A C15A H15B 107.1
C16A C15A H15B 107.1
H15A C15A H15B 106.8
C15A C16A C17A 112.5(6)
C15A C16A H16A 109.1
C17A C16A H16A 109.1
C15A C16A H16B 109.1
C17A C16A H16B 109.1
H16A C16A H16B 107.8
C18A C17A C16A 112.4(10)
C18A C17A H17A 109.1
C16A C17A H17A 109.1
C18A C17A H17B 109.1
C16A C17A H17B 109.1
H17A C17A H17B 107.9
C17A C18A H18A 109.5
C17A C18A H18B 109.5
H18A C18A H18B 109.5
C17A C18A H18C 109.5
H18A C18A H18C 109.5
H18B C18A H18C 109.5
C20A C19A O2A 115.2(4)
C20A C19A C10A 115.8(4)
O2A C19A C10A 103.2(4)
C20A C19A H19A 107.4
O2A C19A H19A 107.4
C10A C19A H19A 107.4
C25A C20A C19A 121.8(5)
C25A C20A C21A 116.4(5)
C19A C20A C21A 121.6(5)
C22A C21A C20A 119.3(6)
C22A C21A H21A 120.3
C20A C21A H21A 120.3
C23A C22A C21A 118.9(7)
C23A C22A H22A 120.6
C21A C22A H22A 120.6
C22A C23A C24A 122.5(8)
C22A C23A H23A 118.8
C24A C23A H23A 118.8
C25A C24A C23A 117.5(8)
C25A C24A H24A 121.3
C23A C24A H24A 121.3
C24A C25A C20A 125.3(7)
C24A C25A H25A 117.3
C20A C25A H25A 117.3
O1B S1B C4B 105.7(2)
O1B S1B C8B 104.9(2)
C4B S1B C8B 100.4(2)
C19B O2B H2OB 109.5
C6B C1B C2B 118.1(6)
C6B C1B C7B 122.4(6)
C2B C1B C7B 119.4(7)
C1B C2B C3B 122.5(6)
C1B C2B H2B 118.7
C3B C2B H2B 118.7
C4B C3B C2B 117.1(6)
C4B C3B H3B 121.5
C2B C3B H3B 121.5
C5B C4B C3B 120.0(5)
C5B C4B S1B 117.5(5)
C3B C4B S1B 122.0(5)
C4B C5B C6B 121.2(6)
C4B C5B H5B 119.4
C6B C5B H5B 119.4
C1B C6B C5B 121.0(6)
C1B C6B H6B 119.5
C5B C6B H6B 119.5
C1B C7B H7B1 109.5
C1B C7B H7B2 109.5
H7B1 C7B H7B2 109.5
C1B C7B H7B3 109.5
H7B1 C7B H7B3 109.5
H7B2 C7B H7B3 109.5
C9B C8B C10B 125.5(5)
C9B C8B S1B 117.4(4)
C10B C8B S1B 116.8(4)
C8B C9B H9B1 120.0
C8B C9B H9B2 120.0
H9B1 C9B H9B2 120.0
C11B C10B C19B 110.4(4)
C11B C10B C8B 109.6(4)
C19B C10B C8B 108.1(4)
C11B C10B C15B 111.3(4)
C19B C10B C15B 108.5(4)
C8B C10B C15B 108.8(4)
C10B C11B C12B 116.0(4)
C10B C11B H11C 108.3
C12B C11B H11C 108.3
C10B C11B H11D 108.3
C12B C11B H11D 108.3
H11C C11B H11D 107.4
C13B C12B C11B 110.5(4)
C13B C12B H12C 109.6
C11B C12B H12C 109.6
C13B C12B H12D 109.6
C11B C12B H12D 109.6
H12C C12B H12D 108.1
C12B C13B C14B 110.6(5)
C12B C13B H13C 109.5
C14B C13B H13C 109.5
C12B C13B H13D 109.5
C14B C13B H13D 109.5
H13C C13B H13D 108.1
C13B C14B H14D 109.5
C13B C14B H14E 109.5
H14D C14B H14E 109.5
C13B C14B H14F 109.5
H14D C14B H14F 109.5
H14E C14B H14F 109.5
C16B C15B C10B 115.2(4)
C16B C15B H15C 108.5
C10B C15B H15C 108.5
C16B C15B H15D 108.5
C10B C15B H15D 108.5
H15C C15B H15D 107.5
C15B C16B C17B 113.1(5)
C15B C16B H16C 109.0
C17B C16B H16C 109.0
C15B C16B H16D 109.0
C17B C16B H16D 109.0
H16C C16B H16D 107.8
C18B C17B C16B 123.4(9)
C18B C17B H17C 106.5
C16B C17B H17C 106.5
C18B C17B H17D 106.5
C16B C17B H17D 106.5
H17C C17B H17D 106.5
C17B C18B H18D 109.5
C17B C18B H18E 109.5
H18D C18B H18E 109.5
C17B C18B H18F 109.5
H18D C18B H18F 109.5
H18E C18B H18F 109.5
O2B C19B C10B 111.3(4)
O2B C19B C20B 109.4(4)
C10B C19B C20B 113.8(4)
O2B C19B H19B 107.4
C10B C19B H19B 107.4
C20B C19B H19B 107.4
C21B C20B C25B 120.2(6)
C21B C20B C19B 121.9(5)
C25B C20B C19B 117.9(5)
C20B C21B C22B 121.1(7)
C20B C21B H21B 119.5
C22B C21B H21B 119.5
C21B C22B C23B 120.2(7)
C21B C22B H22B 119.9
C23B C22B H22B 119.9
C24B C23B C22B 119.2(7)
C24B C23B H23B 120.4
C22B C23B H23B 120.4
C23B C24B C25B 122.3(7)
C23B C24B H24B 118.9
C25B C24B H24B 118.9
C20B C25B C24B 117.1(6)
C20B C25B H25B 121.5
C24B C25B H25B 121.5

loop_
_geom_bond_atom_site_label_1
_geom_bond_atom_site_label_2
_geom_bond_distance
S1A O1A 1.507(4)
S1A C8A 1.825(5)
S1A C4A 1.831(6)
O2A C19A 1.438(6)
O2A H2OA 0.8200
C1A C6A 1.390(9)
C1A C2A 1.405(8)
C1A C7A 1.538(8)
C2A C3A 1.314(8)
C2A H2A 0.9300
C3A C4A 1.364(8)
C3A H3A 0.9300
C4A C5A 1.349(8)
C5A C6A 1.389(8)
C5A H5A 0.9300
C6A H6A 0.9300
C7A H7A1 0.9600
C7A H7A2 0.9600
C7A H7A3 0.9600
C8A C9A 1.355(7)
C8A C10A 1.474(7)
C9A H9A1 0.9300
C9A H9A2 0.9300
C10A C15A 1.498(6)
C10A C11A 1.568(6)
C10A C19A 1.623(7)
C11A C12A 1.486(6)
C11A H11A 0.9700
C11A H11B 0.9700
C12A C13A 1.512(7)
C12A H12A 0.9700
C12A H12B 0.9700
C13A C14A 1.486(7)
C13A H13A 0.9700
C13A H13B 0.9700
C14A H14A 0.9600
C14A H14B 0.9600
C14A H14C 0.9600
C15A C16A 1.513(7)
C15A H15A 0.9700
C15A H15B 0.9700
C16A C17A 1.557(10)
C16A H16A 0.9700
C16A H16B 0.9700
C17A C18A 1.509(14)
C17A H17A 0.9700
C17A H17B 0.9700
C18A H18A 0.9600
C18A H18B 0.9600
C18A H18C 0.9600
C19A C20A 1.430(7)
C19A H19A 0.9800
C20A C25A 1.378(7)
C20A C21A 1.445(7)
C21A C22A 1.411(9)
C21A H21A 0.9300
C22A C23A 1.362(11)
C22A H22A 0.9300
C23A C24A 1.405(11)
C23A H23A 0.9300
C24A C25A 1.329(9)
C24A H24A 0.9300
C25A H25A 0.9300
S1B O1B 1.511(3)
S1B C4B 1.791(5)
S1B C8B 1.822(5)
O2B C19B 1.391(6)
O2B H2OB 0.8200
C1B C6B 1.361(8)
C1B C2B 1.365(8)
C1B C7B 1.500(8)
C2B C3B 1.438(7)
C2B H2B 0.9300
C3B C4B 1.384(8)
C3B H3B 0.9300
C4B C5B 1.365(8)
C5B C6B 1.395(8)
C5B H5B 0.9300
C6B H6B 0.9300
C7B H7B1 0.9600
C7B H7B2 0.9600
C7B H7B3 0.9600
C8B C9B 1.297(7)
C8B C10B 1.582(6)
C9B H9B1 0.9300
C9B H9B2 0.9300
C10B C11B 1.518(6)
C10B C19B 1.521(6)
C10B C15B 1.586(6)
C11B C12B 1.562(6)
C11B H11C 0.9700
C11B H11D 0.9700
C12B C13B 1.499(7)
C12B H12C 0.9700
C12B H12D 0.9700
C13B C14B 1.577(7)
C13B H13C 0.9700
C13B H13D 0.9700
C14B H14D 0.9600
C14B H14E 0.9600
C14B H14F 0.9600
C15B C16B 1.520(7)
C15B H15C 0.9700
C15B H15D 0.9700
C16B C17B 1.550(8)
C16B H16C 0.9700
C16B H16D 0.9700
C17B C18B 1.269(12)
C17B H17C 0.9700
C17B H17D 0.9700
C18B H18D 0.9600
C18B H18E 0.9600
C18B H18F 0.9600
C19B C20B 1.575(7)
C19B H19B 0.9800
C20B C21B 1.337(7)
C20B C25B 1.403(7)
C21B C22B 1.367(9)
C21B H21B 0.9300
C22B C23B 1.403(11)
C22B H22B 0.9300
C23B C24B 1.302(10)
C23B H23B 0.9300
C24B C25B 1.426(8)
C24B H24B 0.9300
C25B H25B 0.9300

loop_
_geom_torsion_atom_site_label_1
_geom_torsion_atom_site_label_2
_geom_torsion_atom_site_label_3
_geom_torsion_atom_site_label_4
_geom_torsion
C6A C1A C2A C3A 0.6(9)
C7A C1A C2A C3A 176.1(5)
C1A C2A C3A C4A -2.2(9)
C2A C3A C4A C5A 4.0(9)
C2A C3A C4A S1A -172.9(5)
O1A S1A C4A C5A -124.8(4)
C8A S1A C4A C5A 125.4(4)
O1A S1A C4A C3A 52.1(5)
C8A S1A C4A C3A -57.7(5)
C3A C4A C5A C6A -4.0(9)
S1A C4A C5A C6A 173.1(5)
C2A C1A C6A C5A -0.8(10)
C7A C1A C6A C5A -176.3(5)
C4A C5A C6A C1A 2.5(9)
O1A S1A C8A C9A -13.7(4)
C4A S1A C8A C9A 94.2(4)
O1A S1A C8A C10A 158.0(4)
C4A S1A C8A C10A -94.1(4)
C9A C8A C10A C15A -147.9(5)
S1A C8A C10A C15A 41.8(6)
C9A C8A C10A C11A -25.6(7)
S1A C8A C10A C11A 164.2(3)
C9A C8A C10A C19A 90.9(6)
S1A C8A C10A C19A -79.4(4)
C8A C10A C11A C12A -67.4(6)
C15A C10A C11A C12A 55.3(6)
C19A C10A C11A C12A 173.9(4)
C10A C11A C12A C13A 160.9(5)
C11A C12A C13A C14A 170.7(5)
C8A C10A C15A C16A -179.9(5)
C11A C10A C15A C16A 57.5(6)
C19A C10A C15A C16A -58.8(6)
C10A C15A C16A C17A 179.1(6)
C15A C16A C17A C18A 171.8(9)
C8A C10A C19A C20A -54.7(6)
C15A C10A C19A C20A -176.6(4)
C11A C10A C19A C20A 64.6(5)
C8A C10A C19A O2A 72.1(5)
C15A C10A C19A O2A -49.8(5)
C11A C10A C19A O2A -168.6(4)
O2A C19A C20A C25A 144.3(5)
C10A C19A C20A C25A -95.1(6)
O2A C19A C20A C21A -31.3(7)
C10A C19A C20A C21A 89.2(6)
C25A C20A C21A C22A 1.5(8)
C19A C20A C21A C22A 177.4(5)
C20A C21A C22A C23A 0.5(9)
C21A C22A C23A C24A -1.4(11)
C22A C23A C24A C25A 0.2(12)
C23A C24A C25A C20A 2.1(11)
C19A C20A C25A C24A -178.8(6)
C21A C20A C25A C24A -2.9(9)
C6B C1B C2B C3B -2.0(9)
C7B C1B C2B C3B 179.6(6)
C1B C2B C3B C4B 1.8(9)
C2B C3B C4B C5B -3.1(8)
C2B C3B C4B S1B -174.2(4)
O1B S1B C4B C5B -119.5(4)
C8B S1B C4B C5B 131.7(4)
O1B S1B C4B C3B 51.8(5)
C8B S1B C4B C3B -57.1(5)
C3B C4B C5B C6B 4.7(8)
S1B C4B C5B C6B 176.1(5)
C2B C1B C6B C5B 3.5(9)
C7B C1B C6B C5B -178.2(6)
C4B C5B C6B C1B -4.9(9)
O1B S1B C8B C9B -16.8(5)
C4B S1B C8B C9B 92.7(5)
O1B S1B C8B C10B 157.6(3)
C4B S1B C8B C10B -93.0(4)
C9B C8B C10B C11B -23.6(7)
S1B C8B C10B C11B 162.5(3)
C9B C8B C10B C19B 96.7(6)
S1B C8B C10B C19B -77.2(4)
C9B C8B C10B C15B -145.6(5)
S1B C8B C10B C15B 40.5(5)
C19B C10B C11B C12B 170.5(4)
C8B C10B C11B C12B -70.5(5)
C15B C10B C11B C12B 49.9(6)
C10B C11B C12B C13B 162.2(5)
C11B C12B C13B C14B 173.3(5)
C11B C10B C15B C16B 59.9(5)
C19B C10B C15B C16B -61.8(5)
C8B C10B C15B C16B -179.2(4)
C10B C15B C16B C17B 178.7(5)
C15B C16B C17B C18B -178.9(9)
C11B C10B C19B O2B -171.7(4)
C8B C10B C19B O2B 68.4(5)
C15B C10B C19B O2B -49.5(5)
C11B C10B C19B C20B 64.1(5)
C8B C10B C19B C20B -55.8(6)
C15B C10B C19B C20B -173.6(4)
O2B C19B C20B C21B -35.1(7)
C10B C19B C20B C21B 90.1(6)
O2B C19B C20B C25B 145.4(5)
C10B C19B C20B C25B -89.4(5)
C25B C20B C21B C22B -1.3(9)
C19B C20B C21B C22B 179.3(5)
C20B C21B C22B C23B 0.8(11)
C21B C22B C23B C24B -0.9(12)
C22B C23B C24B C25B 1.4(12)
C21B C20B C25B C24B 1.7(8)
C19B C20B C25B C24B -178.8(5)
C23B C24B C25B C20B -1.8(10)
